data_7007367
loop_
_publ_author_name
'Adams, Christopher J.'
'Crawford, Paul C.'
'Guy Orpen, A.'
'Podesta, Thomas J.'

_publ_section_title
;
 Cation and anion diversity in [M(dithiooxalate)2]2- salts: structure
 robustness in crystal synthesis.
;
_journal_issue 34
_journal_name_full 'Dalton transactions (Cambridge, England : 2003)'
_journal_page_first 4078
_journal_page_last 4092
_journal_paper_doi 10.1039/b604319d
_journal_year 2006
_chemical_formula_sum 'C16 H16 N2 Ni O10 S4'
_chemical_formula_weight 583.26
_chemical_name_systematic
;
?
;
_space_group_IT_number 14
_symmetry_cell_setting monoclinic
_symmetry_space_group_name_Hall '-P 2ybc'
_symmetry_space_group_name_H-M 'P 1 21/c 1'
_atom_sites_solution_hydrogens geom
_atom_sites_solution_primary direct
_atom_sites_solution_secondary difmap
_audit_creation_method SHELXL-97
_cell_angle_alpha 90.00
_cell_angle_beta 96.037(3)
_cell_angle_gamma 90.00
_cell_formula_units_Z 2
_cell_length_a 8.8334(15)
_cell_length_b 11.330(2)
_cell_length_c 11.0454(19)
_cell_measurement_reflns_used 59
_cell_measurement_temperature 173(2)
_cell_measurement_theta_max 27.484
_cell_measurement_theta_min 2.583
_cell_volume 1099.3(3)
_computing_cell_refinement 'Bruker SMART'
_computing_data_collection 'Bruker SMART'
_computing_data_reduction 'Bruker SAINT'
_computing_molecular_graphics 'Bruker SHELXTL'
_computing_publication_material 'Bruker SHELXTL'
_computing_structure_refinement 'SHELXL-97 (Sheldrick, 1997)'
_computing_structure_solution 'SHELXS-97 (Sheldrick, 1990)'
_diffrn_ambient_temperature 173(2)
_diffrn_measured_fraction_theta_full 0.998
_diffrn_measured_fraction_theta_max 0.998
_diffrn_measurement_device_type 'CCD area detector'
_diffrn_measurement_method 'phi and omega scans'
_diffrn_radiation_monochromator graphite
_diffrn_radiation_source 'fine-focus sealed tube'
_diffrn_radiation_type MoK\a
_diffrn_radiation_wavelength 0.71073
_diffrn_reflns_av_R_equivalents 0.0308
_diffrn_reflns_av_sigmaI/netI 0.0240
_diffrn_reflns_limit_h_max 11
_diffrn_reflns_limit_h_min -11
_diffrn_reflns_limit_k_max 14
_diffrn_reflns_limit_k_min -14
_diffrn_reflns_limit_l_max 14
_diffrn_reflns_limit_l_min -14
_diffrn_reflns_number 9857
_diffrn_reflns_theta_full 27.49
_diffrn_reflns_theta_max 27.49
_diffrn_reflns_theta_min 2.32
_exptl_absorpt_coefficient_mu 1.320
_exptl_absorpt_correction_T_max 0.862082
_exptl_absorpt_correction_T_min 0.647992
_exptl_absorpt_correction_type multi-scan
_exptl_crystal_colour purple
_exptl_crystal_density_diffrn 1.762
_exptl_crystal_density_method 'not measured'
_exptl_crystal_description prism
_exptl_crystal_F_000 596
_exptl_crystal_size_max 0.30
_exptl_crystal_size_mid 0.20
_exptl_crystal_size_min 0.10
_refine_diff_density_max 0.340
_refine_diff_density_min -0.295
_refine_diff_density_rms 0.073
_refine_ls_extinction_method none
_refine_ls_goodness_of_fit_ref 1.149
_refine_ls_hydrogen_treatment mixed
_refine_ls_matrix_type full
_refine_ls_number_parameters 163
_refine_ls_number_reflns 2531
_refine_ls_number_restraints 0
_refine_ls_restrained_S_all 1.149
_refine_ls_R_factor_all 0.0338
_refine_ls_R_factor_gt 0.0258
_refine_ls_shift/su_max 0.001
_refine_ls_shift/su_mean 0.000
_refine_ls_structure_factor_coef Fsqd
_refine_ls_weighting_details 'calc w=1/[\s^2^(Fo^2^)+(0.0397P)^2^+0.0000P] where P=(Fo^2^+2Fc^2^)/3'
_refine_ls_weighting_scheme calc
_refine_ls_wR_factor_gt 0.0685
_refine_ls_wR_factor_ref 0.0715
_reflns_number_gt 2122
_reflns_number_total 2531
_reflns_threshold_expression >2sigma(I)
_cod_data_source_file b604319d.txt
_cod_data_source_block marxa
_cod_depositor_comments
;
The following automatic conversions were performed:
'_symmetry_cell_setting' value 'Monoclinic' changed to 'monoclinic'
according to '/home/saulius/struct/CIF-dictionaries/cif_core.dic'
dictionary named 'cif_core.dic' version 2.4.1 from 2010-06-29.

Automatic conversion script
Id: cif_fix_enum 1527 2010-12-29 10:47:43Z saulius 
;
_cod_original_sg_symbol_H-M P2(1)/c
_cod_database_code 7007367

loop_
_symmetry_equiv_pos_as_xyz
'x, y, z'
'-x, y+1/2, -z+1/2'
'-x, -y, -z'
'x, -y-1/2, z-1/2'

loop_
_atom_site_label
_atom_site_type_symbol
_atom_site_fract_x
_atom_site_fract_y
_atom_site_fract_z
_atom_site_U_iso_or_equiv
_atom_site_adp_type
_atom_site_occupancy
_atom_site_symmetry_multiplicity
_atom_site_calc_flag
_atom_site_refinement_flags
_atom_site_disorder_assembly
_atom_site_disorder_group
Ni1 Ni -1.5000 0.5000 0.0000 0.01887(10) Uani 1 2 d S . .
S2 S -1.67825(5) 0.36618(4) -0.00489(4) 0.02343(12) Uani 1 1 d . . .
S3 S -1.34104(5) 0.36775(4) 0.08067(4) 0.02462(12) Uani 1 1 d . . .
O1 O -1.96029(14) 0.37850(11) -0.10418(12) 0.0319(3) Uani 1 1 d . . .
O2 O -1.06148(14) 0.39676(11) 0.17859(13) 0.0332(3) Uani 1 1 d . . .
C2 C -1.17263(19) 0.44082(15) 0.12099(15) 0.0231(4) Uani 1 1 d . . .
C1 C -1.83802(19) 0.42938(15) -0.08055(15) 0.0224(3) Uani 1 1 d . . .
O3 O -0.24132(14) 0.58166(12) 0.35259(12) 0.0355(3) Uani 1 1 d . . .
C8 C -0.3227(2) 0.49912(14) 0.37569(15) 0.0246(4) Uani 1 1 d . . .
O4 O -0.28013(16) 0.40366(14) 0.43343(13) 0.0394(4) Uani 1 1 d . . .
N1 N -0.79085(18) 0.50786(14) 0.25498(14) 0.0313(4) Uani 1 1 d . . .
H1A H -0.8881 0.5094 0.2278 0.038 Uiso 1 1 calc R . .
O1S O 0.00019(17) 0.85250(15) 0.01543(17) 0.0460(4) Uani 1 1 d . . .
C5 C -0.49114(19) 0.50242(14) 0.33544(15) 0.0216(4) Uani 1 1 d . . .
C6 C -0.5803(2) 0.40323(16) 0.34673(16) 0.0267(4) Uani 1 1 d . . .
H6A H -0.5373 0.3335 0.3837 0.032 Uiso 1 1 calc R . .
C4 C -0.5556(2) 0.60480(15) 0.28577(16) 0.0262(4) Uani 1 1 d . . .
H4A H -0.4955 0.6736 0.2791 0.031 Uiso 1 1 calc R . .
C3 C -0.7092(2) 0.60550(17) 0.24594(17) 0.0315(4) Uani 1 1 d . . .
H3A H -0.7562 0.6753 0.2123 0.038 Uiso 1 1 calc R . .
C7 C -0.7323(2) 0.40743(18) 0.30339(18) 0.0316(4) Uani 1 1 d . . .
H7A H -0.7949 0.3397 0.3078 0.038 Uiso 1 1 calc R . .
H1S H -0.014(2) 0.851(2) -0.071(2) 0.045(7) Uiso 1 1 d . . .
H2S H -0.014(3) 0.778(3) 0.030(3) 0.084(11) Uiso 1 1 d . . .
H1B H -0.183(4) 0.399(3) 0.464(3) 0.147(15) Uiso 1 1 d . . .

loop_
_atom_site_aniso_label
_atom_site_aniso_U_11
_atom_site_aniso_U_22
_atom_site_aniso_U_33
_atom_site_aniso_U_23
_atom_site_aniso_U_13
_atom_site_aniso_U_12
Ni1 0.01597(16) 0.01765(16) 0.02224(17) -0.00014(11) -0.00154(11) -0.00074(11)
S2 0.0194(2) 0.0198(2) 0.0298(3) 0.00217(16) -0.00296(16) -0.00162(16)
S3 0.0197(2) 0.0193(2) 0.0334(3) 0.00252(17) -0.00384(17) -0.00133(16)
O1 0.0208(7) 0.0294(7) 0.0435(8) 0.0061(6) -0.0056(6) -0.0073(5)
O2 0.0210(7) 0.0306(7) 0.0456(8) 0.0066(6) -0.0084(6) 0.0012(5)
C2 0.0205(9) 0.0244(9) 0.0239(9) -0.0012(7) 0.0000(6) -0.0009(7)
C1 0.0189(8) 0.0241(9) 0.0236(9) 0.0005(7) -0.0001(6) -0.0009(7)
O3 0.0258(7) 0.0430(8) 0.0363(8) -0.0012(6) -0.0031(6) -0.0112(6)
C8 0.0208(9) 0.0299(9) 0.0223(9) -0.0016(7) -0.0009(7) 0.0025(7)
O4 0.0239(7) 0.0487(9) 0.0446(9) 0.0152(7) -0.0009(6) 0.0089(6)
N1 0.0170(7) 0.0480(11) 0.0278(8) -0.0075(7) -0.0032(6) 0.0034(7)
O1S 0.0351(9) 0.0350(9) 0.0653(12) 0.0120(8) -0.0066(8) -0.0066(6)
C5 0.0199(8) 0.0262(9) 0.0186(8) -0.0026(7) 0.0012(6) 0.0013(6)
C6 0.0250(9) 0.0280(9) 0.0268(9) 0.0003(7) 0.0017(7) -0.0009(7)
C4 0.0280(9) 0.0240(9) 0.0260(9) -0.0024(7) -0.0008(7) 0.0008(7)
C3 0.0295(10) 0.0347(10) 0.0288(10) -0.0019(8) -0.0045(7) 0.0101(8)
C7 0.0233(9) 0.0388(11) 0.0326(10) -0.0041(8) 0.0032(7) -0.0067(8)

loop_
_atom_type_symbol
_atom_type_description
_atom_type_scat_dispersion_real
_atom_type_scat_dispersion_imag
_atom_type_scat_source
C C 0.0033 0.0016 'International Tables Vol C Tables 4.2.6.8 and 6.1.1.4'
H H 0.0000 0.0000 'International Tables Vol C Tables 4.2.6.8 and 6.1.1.4'
O O 0.0106 0.0060 'International Tables Vol C Tables 4.2.6.8 and 6.1.1.4'
S S 0.1246 0.1234 'International Tables Vol C Tables 4.2.6.8 and 6.1.1.4'
Ni Ni 0.3393 1.1124 'International Tables Vol C Tables 4.2.6.8 and 6.1.1.4'
N N 0.0061 0.0033 'International Tables Vol C Tables 4.2.6.8 and 6.1.1.4'

loop_
_geom_angle_atom_site_label_1
_geom_angle_atom_site_label_2
_geom_angle_atom_site_label_3
_geom_angle
_geom_angle_site_symmetry_1
_geom_angle_site_symmetry_3
_geom_angle_publ_flag
S3 Ni1 S3 180.0 . 3_265 ?
S3 Ni1 S2 87.97(2) . . ?
S3 Ni1 S2 92.03(2) 3_265 . ?
S3 Ni1 S2 92.03(2) . 3_265 ?
S3 Ni1 S2 87.97(2) 3_265 3_265 ?
S2 Ni1 S2 179.999(1) . 3_265 ?
C1 S2 Ni1 106.02(6) . . ?
C2 S3 Ni1 106.11(6) . . ?
O2 C2 C1 118.11(14) . 3_265 ?
O2 C2 S3 124.42(14) . . ?
C1 C2 S3 117.48(11) 3_265 . ?
O1 C1 C2 117.72(14) . 3_265 ?
O1 C1 S2 124.52(13) . . ?
C2 C1 S2 117.77(11) 3_265 . ?
O3 C8 O4 126.63(18) . . ?
O3 C8 C5 120.20(15) . . ?
O4 C8 C5 113.17(15) . . ?
C3 N1 C7 123.20(17) . . ?
C4 C5 C6 120.19(17) . . ?
C4 C5 C8 119.42(15) . . ?
C6 C5 C8 120.39(15) . . ?
C7 C6 C5 118.88(17) . . ?
C5 C4 C3 118.80(17) . . ?
N1 C3 C4 119.58(17) . . ?
N1 C7 C6 119.31(17) . . ?

loop_
_geom_bond_atom_site_label_1
_geom_bond_atom_site_label_2
_geom_bond_distance
_geom_bond_site_symmetry_2
_geom_bond_publ_flag
Ni1 S3 2.1789(5) . ?
Ni1 S3 2.1789(5) 3_265 ?
Ni1 S2 2.1824(5) . ?
Ni1 S2 2.1825(5) 3_265 ?
S2 C1 1.7189(17) . ?
S3 C2 1.7197(17) . ?
O1 C1 1.228(2) . ?
O2 C2 1.219(2) . ?
C2 C1 1.543(3) 3_265 ?
C1 C2 1.543(3) 3_265 ?
O3 C8 1.223(2) . ?
C8 O4 1.291(2) . ?
C8 C5 1.508(2) . ?
N1 C3 1.330(2) . ?
N1 C7 1.338(2) . ?
C5 C4 1.380(2) . ?
C5 C6 1.385(2) . ?
C6 C7 1.379(2) . ?
C4 C3 1.381(2) . ?
